data_1008086
loop_
_publ_author_name
'Muller, O'
'White, W B'
'Roy, R'

_publ_section_title
;
X-ray diffraction study of the chromates of nickel, magnesium and
cadmium
;
_journal_coden_ASTM ZEKGAX
_journal_name_full
;
Zeitschrift fuer Kristallographie, Kristallgeometrie, Kristallphysik,
Kristallchemie (-144,1977)
;
_journal_page_first 112
_journal_page_last 120
_journal_volume 130
_journal_year 1969
_chemical_formula_structural 'MG CR O4'
_chemical_formula_sum 'Cr Mg O4'
_chemical_name_systematic 'Magnesium chromate - $-beta'
_space_group_IT_number 12
_symmetry_cell_setting monoclinic
_symmetry_Int_Tables_number 12
_symmetry_space_group_name_Hall '-C 2y'
_symmetry_space_group_name_H-M 'C 1 2/m 1'
_cell_angle_alpha 90
_cell_angle_beta 103.68
_cell_angle_gamma 90
_cell_formula_units_Z 8
_cell_length_a 9.95
_cell_length_b 9.16
_cell_length_c 6.759
_cell_volume 598.6
_refine_ls_R_factor_all 0.157
_cod_database_code 1008086

loop_
_symmetry_equiv_pos_as_xyz
x,y,z
x,-y,z
-x,-y,-z
-x,y,-z
1/2+x,1/2+y,z
1/2+x,1/2-y,z
1/2-x,1/2-y,-z
1/2-x,1/2+y,-z

loop_
_atom_site_label
_atom_site_type_symbol
_atom_site_symmetry_multiplicity
_atom_site_Wyckoff_symbol
_atom_site_fract_x
_atom_site_fract_y
_atom_site_fract_z
_atom_site_occupancy
_atom_site_attached_hydrogens
_atom_site_calc_flag
Mg1 Mg2+ 4 h 0. 0.185(10) 0.5 1. 0 d
Mg2 Mg2+ 4 i 0.793(10) 0. 0.114(10) 1. 0 d
Cr1 Cr6+ 4 g 0. 0.256(10) 0. 1. 0 d
Cr2 Cr6+ 4 i 0.269(10) 0. 0.394(10) 1. 0 d
O1 O2- 4 i 0.35(6) 0.5 0.46(6) 1. 0 d
O2 O2- 4 i 0.17(6) 0. 0.19(6) 1. 0 d
O3 O2- 8 j 0.13(3) 0.35(3) 0.11(3) 1. 0 d
O4 O2- 8 j 0.46(3) 0.34(3) 0.17(3) 1. 0 d
O5 O2- 8 j 0.37(3) 0.13(3) 0.48(3) 1. 0 d

loop_
_atom_type_symbol
_atom_type_oxidation_number
Mg2+ 2.000
Cr6+ 6.000
O2- -2.000
